data_1556638
loop_
_publ_author_name
'Peppel, Tim'
'K\"ockerling, Martin'

_publ_section_title
;
 Poly[1-ethyl-3-methylimidazolium [tri-\m-isothiocyanato-manganate(II)]]
;
_journal_coeditor_code RZ4036
_journal_issue 12
_journal_name_full IUCrData
_journal_page_first x191659
_journal_paper_doi 10.1107/S2414314619016596
_journal_volume 4
_journal_year 2019
_chemical_formula_iupac '(C6 H11 N2)  [Mn (N C S)3]'
_chemical_formula_moiety 'C6 H11 N2 +, Mn C3 N3 S3 -'
_chemical_formula_sum 'C9 H11 Mn N5 S3'
_chemical_formula_weight 340.35
_chemical_name_systematic
;
Poly[1-ethyl-3-methylimidazolium [tri-\m-isothiocyanato-manganate(II)]]
;
_space_group_crystal_system monoclinic
_space_group_IT_number 14
_space_group_name_Hall '-P 2ybc'
_space_group_name_H-M_alt 'P 1 21/c 1'
_atom_sites_solution_hydrogens difmap
_atom_sites_solution_primary direct
_atom_sites_solution_secondary difmap
_audit_creation_method 'ciftab-2016 (M. K\"ockerling, 2016)'
_cell_angle_alpha 90
_cell_angle_beta 116.1070(10)
_cell_angle_gamma 90
_cell_formula_units_Z 4
_cell_length_a 9.9355(5)
_cell_length_b 17.0250(10)
_cell_length_c 9.7743(6)
_cell_measurement_reflns_used 5662
_cell_measurement_temperature 173(2)
_cell_measurement_theta_max 31.7675
_cell_measurement_theta_min 2.5775
_cell_volume 1484.66(15)
_computing_cell_refinement
;
SAINT (Bruker, 2005)
;
_computing_data_collection
;
APEX2 (Bruker, 2005)
;
_computing_data_reduction
;
SAINT (Bruker, 2005)
;
_computing_molecular_graphics
;
SHELXTL (Sheldrick, 2008)
;
_computing_publication_material
;
SHELXTL (Sheldrick, 2008)
;
_computing_structure_refinement
;
SHELXL2014 (Sheldrick, 2015b)
;
_computing_structure_solution
;
SHELXS2014 (Sheldrick, 2015a)
;
_diffrn_ambient_temperature 173(2)
_diffrn_measured_fraction_theta_full 1.000
_diffrn_measured_fraction_theta_max 0.995
_diffrn_measurement_device_type 'Bruker APEX X8 CCD'
_diffrn_measurement_method '\f and \w scans'
_diffrn_radiation_source 'sealed tube'
_diffrn_radiation_type MoK\a
_diffrn_radiation_wavelength 0.71073
_diffrn_reflns_av_R_equivalents 0.0376
_diffrn_reflns_av_unetI/netI 0.0323
_diffrn_reflns_limit_h_max 14
_diffrn_reflns_limit_h_min -14
_diffrn_reflns_limit_k_max 25
_diffrn_reflns_limit_k_min -25
_diffrn_reflns_limit_l_max 14
_diffrn_reflns_limit_l_min -14
_diffrn_reflns_number 20690
_diffrn_reflns_theta_full 25.000
_diffrn_reflns_theta_max 31.963
_diffrn_reflns_theta_min 2.393
_exptl_absorpt_coefficient_mu 1.288
_exptl_absorpt_correction_type multi-scan
_exptl_absorpt_process_details
;
(SADABS; Bruker, 2005)
;
_exptl_crystal_colour 'light green'
_exptl_crystal_density_diffrn 1.523
_exptl_crystal_density_method none
_exptl_crystal_description 'irregular block'
_exptl_crystal_F_000 692
_exptl_crystal_size_max 0.450
_exptl_crystal_size_mid 0.250
_exptl_crystal_size_min 0.200
_refine_diff_density_max 0.336
_refine_diff_density_min -0.268
_refine_ls_extinction_method none
_refine_ls_goodness_of_fit_ref 0.998
_refine_ls_hydrogen_treatment refall
_refine_ls_matrix_type full
_refine_ls_number_parameters 207
_refine_ls_number_reflns 5123
_refine_ls_number_restraints 0
_refine_ls_restrained_S_all 0.998
_refine_ls_R_factor_all 0.0405
_refine_ls_R_factor_gt 0.0271
_refine_ls_shift/su_max 0.001
_refine_ls_shift/su_mean 0.000
_refine_ls_structure_factor_coef Fsqd
_refine_ls_weighting_details 'w=1/[\s^2^(Fo^2^)+(0.0256P)^2^+0.2744P] where P=(Fo^2^+2Fc^2^)/3'
_refine_ls_weighting_scheme calc
_refine_ls_wR_factor_gt 0.0605
_refine_ls_wR_factor_ref 0.0653
_reflns_number_gt 4084
_reflns_number_total 5123
_reflns_threshold_expression 'I > 2\s(I)'
_cod_data_source_file rz4036sup1.cif
_cod_data_source_block I
_cod_original_cell_volume 1484.7(2)
_cod_original_sg_symbol_H-M 'P 21/c'
_cod_database_code 1556638
_shelx_space_group_comment
;
The symmetry employed for this shelxl refinement is uniquely defined
by the following loop  which should always be used as a source of
symmetry information in preference to the above space-group names.
They are only intended as comments.
;
_shelx_estimated_absorpt_t_min 0.595
_shelx_estimated_absorpt_t_max 0.783
_shelxl_version_number 201.4

loop_
_space_group_symop_operation_xyz
'x, y, z'
'-x, y+1/2, -z+1/2'
'-x, -y, -z'
'x, -y-1/2, z-1/2'

loop_
_atom_site_type_symbol
_atom_site_label
_atom_site_fract_x
_atom_site_fract_y
_atom_site_fract_z
_atom_site_U_iso_or_equiv
_atom_site_adp_type
_atom_site_calc_flag
_atom_site_occupancy
Mn Mn 0.46124(2) 0.33563(2) 0.56139(2) 0.02086(5) Uani d 1
S S1 0.67894(4) 0.54391(2) 0.37158(4) 0.02376(7) Uani d 1
C C1 0.61700(10) 0.46966(7) 0.43480(10) 0.0205(2) Uani d 1
N N1 0.57570(10) 0.41700(7) 0.48160(10) 0.0263(2) Uani d 1
S S2 0.69073(4) 0.15417(2) 0.34079(4) 0.02725(8) Uani d 1
C C2 0.61350(10) 0.20229(7) 0.43420(10) 0.0229(2) Uani d 1
N N2 0.55870(10) 0.23630(7) 0.49900(10) 0.0297(2) Uani d 1
S S3 0.21484(4) 0.15971(2) 0.78181(4) 0.02471(7) Uani d 1
C C3 0.28180(10) 0.21887(7) 0.69400(10) 0.0206(2) Uani d 1
N N3 0.32950(10) 0.26164(7) 0.63380(10) 0.0262(2) Uani d 1
N N4 0.20960(10) 0.43795(7) 0.92640(10) 0.0247(2) Uani d 1
C C4 0.1592(2) 0.37295(8) 0.84500(10) 0.0243(3) Uani d 1
H H4A 0.209(2) 0.3268(9) 0.862(2) 0.029(4) Uiso d 1
N N5 0.02190(10) 0.38560(7) 0.73760(10) 0.0254(2) Uani d 1
C C5 -0.0165(2) 0.46184(9) 0.7513(2) 0.0394(4) Uani d 1
H H5A -0.108(2) 0.4850(10) 0.685(2) 0.058(6) Uiso d 1
C C6 0.1005(2) 0.49410(10) 0.8692(2) 0.0369(3) Uani d 1
H H6A 0.113(2) 0.5420(10) 0.911(2) 0.048(5) Uiso d 1
C C7 0.3582(2) 0.44840(10) 1.0528(2) 0.0340(3) Uani d 1
H H7A 0.419(2) 0.4140(10) 1.052(2) 0.061(7) Uiso d 1
H H7B 0.351(2) 0.4490(10) 1.144(3) 0.069(7) Uiso d 1
H H7C 0.392(2) 0.4960(10) 1.039(2) 0.048(5) Uiso d 1
C C8 -0.0702(2) 0.32934(9) 0.6187(2) 0.0290(3) Uani d 1
H H8A -0.170(2) 0.3302(9) 0.610(2) 0.027(4) Uiso d 1
H H8B -0.031(2) 0.2779(9) 0.653(2) 0.026(4) Uiso d 1
C C9 -0.0690(2) 0.34710(10) 0.4682(2) 0.0363(3) Uani d 1
H H9A -0.135(2) 0.3110(10) 0.395(2) 0.045(5) Uiso d 1
H H9B 0.035(2) 0.3430(10) 0.476(2) 0.047(5) Uiso d 1
H H9C -0.101(2) 0.3980(10) 0.441(2) 0.048(5) Uiso d 1

loop_
_atom_site_aniso_label
_atom_site_aniso_U_11
_atom_site_aniso_U_22
_atom_site_aniso_U_33
_atom_site_aniso_U_12
_atom_site_aniso_U_13
_atom_site_aniso_U_23
Mn 0.02470(10) 0.01898(9) 0.02218(9) -0.00214(7) 0.01328(8) 0.00021(7)
S1 0.0270(2) 0.0216(2) 0.0291(2) -0.00180(10) 0.01820(10) 0.00140(10)
C1 0.0178(5) 0.0237(6) 0.0211(5) 0.0019(5) 0.0095(5) -0.0006(4)
N1 0.0267(6) 0.0243(5) 0.0336(6) 0.0027(4) 0.0186(5) 0.0037(5)
S2 0.0265(2) 0.0290(2) 0.0260(2) 0.00550(10) 0.01120(10) -0.00030(10)
C2 0.0239(6) 0.0192(6) 0.0214(5) -0.0007(5) 0.0061(5) 0.0017(4)
N2 0.0347(6) 0.0271(6) 0.0258(5) 0.0037(5) 0.0119(5) -0.0010(5)
S3 0.0267(2) 0.0252(2) 0.0250(2) -0.00420(10) 0.01380(10) 0.00240(10)
C3 0.0214(6) 0.0203(6) 0.0191(5) 0.0005(5) 0.0079(5) -0.0018(4)
N3 0.0288(6) 0.0263(6) 0.0231(5) -0.0038(5) 0.0110(4) 0.0013(4)
N4 0.0256(5) 0.0252(5) 0.0225(5) -0.0018(4) 0.0099(4) 0.0006(4)
C4 0.0243(6) 0.0235(6) 0.0251(6) 0.0019(5) 0.0109(5) 0.0020(5)
N5 0.0229(5) 0.0239(5) 0.0273(5) 0.0005(4) 0.0091(4) -0.0022(4)
C5 0.0337(8) 0.0302(8) 0.0414(8) 0.0109(6) 0.0047(7) -0.0072(6)
C6 0.0388(8) 0.0269(7) 0.0366(8) 0.0051(6) 0.0089(7) -0.0070(6)
C7 0.0294(8) 0.0363(8) 0.0298(7) -0.0072(7) 0.0073(6) -0.0003(6)
C8 0.0230(7) 0.0269(7) 0.0330(7) -0.0023(5) 0.0086(6) -0.0057(6)
C9 0.0337(8) 0.0393(9) 0.0347(8) -0.0055(7) 0.0140(7) -0.0098(7)

loop_
_atom_type_symbol
_atom_type_description
_atom_type_scat_dispersion_real
_atom_type_scat_dispersion_imag
_atom_type_scat_source
C C 0.0034 0.0017 'International Tables Vol C Tables 4.2.6.8 and 6.1.1.4'
H H 0.0000 0.0000 'International Tables Vol C Tables 4.2.6.8 and 6.1.1.4'
N N 0.0066 0.0034 'International Tables Vol C Tables 4.2.6.8 and 6.1.1.4'
S S 0.1265 0.1256 'International Tables Vol C Tables 4.2.6.8 and 6.1.1.4'
Mn Mn 0.3393 0.7367 'International Tables Vol C Tables 4.2.6.8 and 6.1.1.4'

loop_
_geom_angle_atom_site_label_1
_geom_angle_atom_site_label_2
_geom_angle_atom_site_label_3
_geom_angle_site_symmetry_1
_geom_angle_site_symmetry_3
_geom_angle
_geom_angle_publ_flag
N1 Mn N3 . . 174.68(4) y
N1 Mn N2 . . 91.59(4) y
N3 Mn N2 . . 92.73(5) y
N1 Mn S2 . 4_566 88.82(3) y
N3 Mn S2 . 4_566 94.04(3) y
N2 Mn S2 . 4_566 92.99(3) y
N1 Mn S1 . 3_666 90.58(3) y
N3 Mn S1 . 3_666 84.94(3) y
N2 Mn S1 . 3_666 176.25(3) y
S2 Mn S1 4_566 3_666 90.110(10) y
N1 Mn S3 . 4_565 90.14(3) y
N3 Mn S3 . 4_565 86.53(3) y
N2 Mn S3 . 4_565 93.18(3) y
S2 Mn S3 4_566 4_565 173.770(10) y
S1 Mn S3 3_666 4_565 83.760(10) y
C1 S1 Mn . 3_666 100.02(4) y
N1 C1 S1 . . 178.80(10) y
C1 N1 Mn . . 168.10(10) y
C2 S2 Mn . 4_565 97.91(5) y
N2 C2 S2 . . 179.60(10) y
C2 N2 Mn . . 157.20(10) y
C3 S3 Mn . 4_566 96.51(4) y
N3 C3 S3 . . 178.80(10) y
C3 N3 Mn . . 168.20(10) y
C4 N4 C6 . . 108.40(10) n
C4 N4 C7 . . 125.70(10) n
C6 N4 C7 . . 125.80(10) n
N5 C4 N4 . . 109.00(10) n
N5 C4 H4A . . 125.0(10) n
N4 C4 H4A . . 126.0(10) n
C4 N5 C5 . . 108.00(10) n
C4 N5 C8 . . 125.90(10) n
C5 N5 C8 . . 126.00(10) n
C6 C5 N5 . . 107.30(10) n
C6 C5 H5A . . 129.0(10) n
N5 C5 H5A . . 124.0(10) n
C5 C6 N4 . . 107.20(10) n
C5 C6 H6A . . 131.0(10) n
N4 C6 H6A . . 122.0(10) n
N4 C7 H7A . . 112.0(10) n
N4 C7 H7B . . 110.0(10) n
H7A C7 H7B . . 112(2) n
N4 C7 H7C . . 106.0(10) n
H7A C7 H7C . . 108(2) n
H7B C7 H7C . . 109(2) n
N5 C8 C9 . . 111.80(10) n
N5 C8 H8A . . 108.5(9) n
C9 C8 H8A . . 111.5(9) n
N5 C8 H8B . . 107.5(9) n
C9 C8 H8B . . 110.7(9) n
H8A C8 H8B . . 107.0(10) n
C8 C9 H9A . . 108.0(10) n
C8 C9 H9B . . 111.0(10) n
H9A C9 H9B . . 111(2) n
C8 C9 H9C . . 109.0(10) n
H9A C9 H9C . . 111(2) n
H9B C9 H9C . . 107(2) n

loop_
_geom_bond_atom_site_label_1
_geom_bond_atom_site_label_2
_geom_bond_site_symmetry_2
_geom_bond_distance
_geom_bond_publ_flag
Mn N1 . 2.1450(10) y
Mn N3 . 2.1490(10) y
Mn N2 . 2.1650(10) y
Mn S2 4_566 2.6845(4) y
Mn S1 3_666 2.7163(4) y
Mn S3 4_565 2.7530(4) y
S1 C1 . 1.6410(10) y
S1 Mn 3_666 2.7163(4) y
C1 N1 . 1.161(2) y
S2 C2 . 1.6460(10) y
S2 Mn 4_565 2.6846(4) y
C2 N2 . 1.156(2) y
S3 C3 . 1.6430(10) y
S3 Mn 4_566 2.7530(4) y
C3 N3 . 1.160(2) y
N4 C4 . 1.326(2) n
N4 C6 . 1.367(2) n
N4 C7 . 1.460(2) n
C4 N5 . 1.322(2) n
C4 H4A . 0.90(2) n
N5 C5 . 1.376(2) n
N5 C8 . 1.473(2) n
C5 C6 . 1.343(2) n
C5 H5A . 0.94(2) n
C6 H6A . 0.89(2) n
C7 H7A . 0.84(2) n
C7 H7B . 0.92(2) n
C7 H7C . 0.91(2) n
C8 C9 . 1.506(2) n
C8 H8A . 0.96(2) n
C8 H8B . 0.96(2) n
C9 H9A . 0.96(2) n
C9 H9B . 1.00(2) n
C9 H9C . 0.93(2) n

loop_
_geom_torsion_atom_site_label_1
_geom_torsion_atom_site_label_2
_geom_torsion_atom_site_label_3
_geom_torsion_atom_site_label_4
_geom_torsion
C6 N4 C4 N5 0.1(2)
C7 N4 C4 N5 -178.20(10)
N4 C4 N5 C5 0.1(2)
N4 C4 N5 C8 176.80(10)
C4 N5 C5 C6 -0.2(2)
C8 N5 C5 C6 -176.90(10)
N5 C5 C6 N4 0.3(2)
C4 N4 C6 C5 -0.2(2)
C7 N4 C6 C5 178.00(10)
C4 N5 C8 C9 -100.8(2)
C5 N5 C8 C9 75.3(2)

_cod_database_fobs_code 1556638
